data_4089172
loop_
_publ_author_name
'Hertz, Valentin M.'
'Ando, Naoki'
'Hirai, Masato'
'Bolte, Michael'
'Lerner, Hans-Wolfram'
'Yamaguchi, Shigehiro'
'Wagner, Matthias'

_publ_section_title
;
 Steric Shielding vs Structural Constraint in a Boron-Containing
 Polycyclic Aromatic Hydrocarbon
;
_journal_issue 14
_journal_name_full Organometallics
_journal_page_first 2512
_journal_paper_doi 10.1021/acs.organomet.6b00800
_journal_volume 36
_journal_year 2016
_chemical_formula_moiety 'C29 H23 B'
_chemical_formula_sum 'C29 H23 B'
_chemical_formula_weight 382.28
_space_group_crystal_system monoclinic
_space_group_IT_number 14
_space_group_name_Hall '-P 2ybc'
_space_group_name_H-M_alt 'P 1 21/c 1'
_atom_sites_solution_hydrogens geom
_audit_creation_method SHELXL-2014/7
_cell_angle_alpha 90
_cell_angle_beta 97.808(5)
_cell_angle_gamma 90
_cell_formula_units_Z 8
_cell_length_a 7.8688(5)
_cell_length_b 17.8536(10)
_cell_length_c 29.6812(19)
_cell_measurement_reflns_used 20233
_cell_measurement_temperature 173(2)
_cell_measurement_theta_max 25.94
_cell_measurement_theta_min 1.79
_cell_volume 4131.1(4)
_computing_cell_refinement 'X-Area (Stoe & Cie, 2001)'
_computing_data_collection 'X-Area (Stoe & Cie, 2001)'
_computing_data_reduction 'X-Area (Stoe & Cie, 2001)'
_computing_molecular_graphics 'XP in SHELXTL-Plus (Sheldrick, 2008)'
_computing_publication_material SHELXL
_computing_structure_refinement 'SHELXL-2014/7 (Sheldrick, 2014)'
_computing_structure_solution 'SHELXS (Sheldrick, 2008)'
_diffrn_ambient_temperature 173(2)
_diffrn_measured_fraction_theta_full 0.999
_diffrn_measured_fraction_theta_max 0.988
_diffrn_measurement_device_type 'STOE IPDS II two-circle-diffractometer'
_diffrn_measurement_method \w
_diffrn_radiation_type MoK\a
_diffrn_radiation_wavelength 0.71073
_diffrn_reflns_av_R_equivalents 0.0725
_diffrn_reflns_av_unetI/netI 0.0704
_diffrn_reflns_Laue_measured_fraction_full 0.999
_diffrn_reflns_Laue_measured_fraction_max 0.988
_diffrn_reflns_limit_h_max 8
_diffrn_reflns_limit_h_min -9
_diffrn_reflns_limit_k_max 20
_diffrn_reflns_limit_k_min -21
_diffrn_reflns_limit_l_max 35
_diffrn_reflns_limit_l_min -35
_diffrn_reflns_number 22518
_diffrn_reflns_point_group_measured_fraction_full 0.999
_diffrn_reflns_point_group_measured_fraction_max 0.988
_diffrn_reflns_theta_full 25.000
_diffrn_reflns_theta_max 25.387
_diffrn_reflns_theta_min 1.794
_diffrn_source 'Genix 3D I\mS microfocus X-ray source'
_exptl_absorpt_coefficient_mu 0.069
_exptl_absorpt_correction_T_max 1.000
_exptl_absorpt_correction_T_min 0.907
_exptl_absorpt_correction_type multi-scan
_exptl_absorpt_process_details 'X-Area (Stoe & Cie, 2001)'
_exptl_crystal_colour yellow
_exptl_crystal_density_diffrn 1.229
_exptl_crystal_description plate
_exptl_crystal_F_000 1616
_exptl_crystal_size_max 0.250
_exptl_crystal_size_mid 0.190
_exptl_crystal_size_min 0.110
_refine_diff_density_max 0.389
_refine_diff_density_min -0.418
_refine_diff_density_rms 0.089
_refine_ls_extinction_coef 0.0059(10)
_refine_ls_extinction_expression Fc^*^=kFc[1+0.001xFc^2^\l^3^/sin(2\q)]^-1/4^
_refine_ls_extinction_method 'SHELXL-2014/7 (Sheldrick 2014'
_refine_ls_goodness_of_fit_ref 1.716
_refine_ls_hydrogen_treatment constr
_refine_ls_matrix_type full
_refine_ls_number_parameters 549
_refine_ls_number_reflns 7643
_refine_ls_number_restraints 0
_refine_ls_restrained_S_all 1.716
_refine_ls_R_factor_all 0.1062
_refine_ls_R_factor_gt 0.0737
_refine_ls_shift/su_max 0.000
_refine_ls_shift/su_mean 0.000
_refine_ls_structure_factor_coef Fsqd
_refine_ls_weighting_details 'w=1/[\s^2^(Fo^2^)+(0.0451P)^2^] where P=(Fo^2^+2Fc^2^)/3'
_refine_ls_weighting_scheme calc
_refine_ls_wR_factor_gt 0.1578
_refine_ls_wR_factor_ref 0.1758
_reflns_Friedel_coverage 0.000
_reflns_number_gt 5576
_reflns_number_total 7643
_reflns_threshold_expression 'I > 2\s(I)'
_cod_data_source_file om6b00800_si_003.cif
_cod_data_source_block wa2252
_cod_original_sg_symbol_H-M 'P 21/c'
_cod_database_code 4089172
_shelx_shelxl_version_number 2014/7
_shelx_space_group_comment
; 
The symmetry employed for this shelxl refinement is uniquely defined 
by the following loop, which should always be used as a source of 
symmetry information in preference to the above space-group names. 
They are only intended as comments. 
;
_shelx_estimated_absorpt_t_min 0.983
_shelx_estimated_absorpt_t_max 0.992

loop_
_space_group_symop_operation_xyz
'x, y, z'
'-x, y+1/2, -z+1/2'
'-x, -y, -z'
'x, -y-1/2, z-1/2'

loop_
_atom_site_label
_atom_site_type_symbol
_atom_site_fract_x
_atom_site_fract_y
_atom_site_fract_z
_atom_site_U_iso_or_equiv
_atom_site_adp_type
_atom_site_occupancy
_atom_site_site_symmetry_order
_atom_site_calc_flag
_atom_site_refinement_flags_posn
_atom_site_refinement_flags_adp
B1 B 0.0925(6) 0.4312(2) 0.12032(14) 0.0362(10) Uani 1 1 d . .
C1 C -0.0215(5) 0.55938(19) 0.17143(12) 0.0356(9) Uani 1 1 d . .
C2 C -0.0666(6) 0.6202(2) 0.19539(13) 0.0406(9) Uani 1 1 d . .
H2 H -0.1341 0.6581 0.1791 0.049 Uiso 1 1 calc R U
C11 C -0.0842(5) 0.55162(19) 0.12225(11) 0.0352(9) Uani 1 1 d . .
C12 C -0.0305(5) 0.4904(2) 0.09682(12) 0.0368(9) Uani 1 1 d . .
C13 C -0.0929(6) 0.4856(2) 0.05030(12) 0.0416(9) Uani 1 1 d . .
H13 H -0.0582 0.4447 0.0332 0.050 Uiso 1 1 calc R U
C14 C -0.2034(5) 0.5385(2) 0.02866(13) 0.0438(10) Uani 1 1 d . .
H14 H -0.2424 0.5348 -0.0030 0.053 Uiso 1 1 calc R U
C15 C -0.2560(6) 0.5970(2) 0.05419(13) 0.0501(11) Uani 1 1 d . .
H15 H -0.3332 0.6334 0.0398 0.060 Uiso 1 1 calc R U
C16 C -0.1986(6) 0.6036(2) 0.10003(13) 0.0454(10) Uani 1 1 d . .
H16 H -0.2376 0.6441 0.1167 0.054 Uiso 1 1 calc R U
C21 C 0.0879(5) 0.50392(19) 0.19520(11) 0.0329(8) Uani 1 1 d . .
C22 C 0.1477(5) 0.4410(2) 0.17156(12) 0.0355(9) Uani 1 1 d . .
C23 C 0.2545(6) 0.3891(2) 0.19615(12) 0.0409(10) Uani 1 1 d . .
H23 H 0.2958 0.3476 0.1808 0.049 Uiso 1 1 calc R U
C24 C 0.3021(6) 0.3965(2) 0.24281(13) 0.0435(10) Uani 1 1 d . .
H24 H 0.3741 0.3600 0.2590 0.052 Uiso 1 1 calc R U
C25 C 0.2452(5) 0.4563(2) 0.26525(12) 0.0397(9) Uani 1 1 d . .
H25 H 0.2799 0.4607 0.2971 0.048 Uiso 1 1 calc R U
C26 C 0.1373(5) 0.5116(2) 0.24315(12) 0.0356(9) Uani 1 1 d . .
C31 C -0.0189(5) 0.6303(2) 0.24299(12) 0.0387(9) Uani 1 1 d . .
C32 C -0.0731(6) 0.6939(2) 0.26540(13) 0.0471(11) Uani 1 1 d . .
H32 H -0.1364 0.7321 0.2483 0.057 Uiso 1 1 calc R U
C33 C -0.0351(6) 0.7010(2) 0.31179(14) 0.0515(11) Uani 1 1 d . .
H33 H -0.0707 0.7442 0.3267 0.062 Uiso 1 1 calc R U
C34 C 0.0558(6) 0.6445(2) 0.33657(13) 0.0507(11) Uani 1 1 d . .
H34 H 0.0787 0.6485 0.3687 0.061 Uiso 1 1 calc R U
C35 C 0.1126(6) 0.5833(2) 0.31542(13) 0.0458(10) Uani 1 1 d . .
H35 H 0.1769 0.5460 0.3331 0.055 Uiso 1 1 calc R U
C36 C 0.0777(5) 0.5744(2) 0.26784(12) 0.0389(9) Uani 1 1 d . .
C41 C 0.1563(5) 0.3634(2) 0.09245(11) 0.0377(9) Uani 1 1 d . .
C42 C 0.3240(6) 0.3610(2) 0.08046(12) 0.0408(10) Uani 1 1 d . .
C43 C 0.3757(6) 0.3022(2) 0.05401(12) 0.0449(10) Uani 1 1 d . .
H43 H 0.4879 0.3025 0.0456 0.054 Uiso 1 1 calc R U
C44 C 0.2646(6) 0.2433(2) 0.03993(13) 0.0470(11) Uani 1 1 d . .
C45 C 0.1019(6) 0.2446(2) 0.05286(12) 0.0464(11) Uani 1 1 d . .
H45 H 0.0258 0.2044 0.0440 0.056 Uiso 1 1 calc R U
C46 C 0.0458(5) 0.3030(2) 0.07843(12) 0.0390(9) Uani 1 1 d . .
C47 C 0.4478(6) 0.4234(2) 0.09409(14) 0.0497(11) Uani 1 1 d . .
H47A H 0.3895 0.4716 0.0882 0.075 Uiso 1 1 calc R U
H47B H 0.5440 0.4202 0.0764 0.075 Uiso 1 1 calc R U
H47C H 0.4909 0.4191 0.1266 0.075 Uiso 1 1 calc R U
C48 C 0.3229(8) 0.1810(3) 0.01056(16) 0.0695(15) Uani 1 1 d . .
H48A H 0.4020 0.1477 0.0294 0.104 Uiso 1 1 calc R U
H48B H 0.3813 0.2029 -0.0135 0.104 Uiso 1 1 calc R U
H48C H 0.2229 0.1524 -0.0032 0.104 Uiso 1 1 calc R U
C49 C -0.1354(6) 0.3033(2) 0.08984(14) 0.0495(11) Uani 1 1 d . .
H49A H -0.1333 0.3115 0.1226 0.074 Uiso 1 1 calc R U
H49B H -0.1901 0.2551 0.0813 0.074 Uiso 1 1 calc R U
H49C H -0.2005 0.3437 0.0730 0.074 Uiso 1 1 calc R U
B1A B 0.8586(6) 0.3165(3) 0.35908(16) 0.0404(10) Uani 1 1 d . .
C1A C 0.6487(5) 0.1945(2) 0.31377(12) 0.0367(9) Uani 1 1 d . .
C2A C 0.5605(5) 0.1381(2) 0.29179(13) 0.0411(9) Uani 1 1 d . .
H2A H 0.5331 0.0963 0.3092 0.049 Uiso 1 1 calc R U
C11A C 0.7034(5) 0.1910(2) 0.36371(12) 0.0403(9) Uani 1 1 d . .
C12A C 0.8089(5) 0.2477(2) 0.38580(13) 0.0408(9) Uani 1 1 d . .
C13A C 0.8626(6) 0.2397(2) 0.43306(13) 0.0527(12) Uani 1 1 d . .
H13A H 0.9357 0.2768 0.4483 0.063 Uiso 1 1 calc R U
C14A C 0.8130(7) 0.1804(2) 0.45758(14) 0.0564(12) Uani 1 1 d . .
H14A H 0.8525 0.1762 0.4892 0.068 Uiso 1 1 calc R U
C15A C 0.7055(6) 0.1272(2) 0.43591(14) 0.0547(12) Uani 1 1 d . .
H15A H 0.6676 0.0868 0.4528 0.066 Uiso 1 1 calc R U
C16A C 0.6523(6) 0.1320(2) 0.38997(13) 0.0495(11) Uani 1 1 d . .
H16A H 0.5789 0.0942 0.3756 0.059 Uiso 1 1 calc R U
C21A C 0.6939(5) 0.2580(2) 0.28713(12) 0.0374(9) Uani 1 1 d . .
C22A C 0.7927(5) 0.3191(2) 0.30777(12) 0.0387(9) Uani 1 1 d . .
C23A C 0.8311(6) 0.3792(2) 0.28084(14) 0.0445(10) Uani 1 1 d . .
H23A H 0.8947 0.4202 0.2948 0.053 Uiso 1 1 calc R U
C24A C 0.7792(6) 0.3806(2) 0.23445(14) 0.0482(11) Uani 1 1 d . .
H24A H 0.8067 0.4223 0.2169 0.058 Uiso 1 1 calc R U
C25A C 0.6879(5) 0.3218(2) 0.21397(13) 0.0447(10) Uani 1 1 d . .
H25A H 0.6547 0.3229 0.1820 0.054 Uiso 1 1 calc R U
C26A C 0.6415(5) 0.2594(2) 0.23901(13) 0.0385(9) Uani 1 1 d . .
C31A C 0.5047(5) 0.1368(2) 0.24382(12) 0.0409(9) Uani 1 1 d . .
C32A C 0.4119(6) 0.0754(2) 0.22372(14) 0.0507(11) Uani 1 1 d . .
H32A H 0.3860 0.0344 0.2420 0.061 Uiso 1 1 calc R U
C33A C 0.3585(7) 0.0742(3) 0.17767(15) 0.0590(13) Uani 1 1 d . .
H33A H 0.2951 0.0328 0.1641 0.071 Uiso 1 1 calc R U
C34A C 0.3979(6) 0.1343(3) 0.15099(15) 0.0557(12) Uani 1 1 d . .
H34A H 0.3608 0.1332 0.1192 0.067 Uiso 1 1 calc R U
C35A C 0.4892(6) 0.1949(2) 0.16959(14) 0.0520(11) Uani 1 1 d . .
H35A H 0.5144 0.2351 0.1507 0.062 Uiso 1 1 calc R U
C36A C 0.5459(5) 0.1974(2) 0.21691(12) 0.0394(9) Uani 1 1 d . .
C41A C 0.9707(5) 0.3812(2) 0.38413(13) 0.0399(9) Uani 1 1 d . .
C42A C 1.1479(5) 0.3837(2) 0.38431(13) 0.0403(9) Uani 1 1 d . .
C43A C 1.2417(6) 0.4410(2) 0.40722(14) 0.0476(10) Uani 1 1 d . .
H43A H 1.3622 0.4428 0.4069 0.057 Uiso 1 1 calc R U
C44A C 1.1643(6) 0.4962(2) 0.43076(14) 0.0468(10) Uani 1 1 d . .
C45A C 0.9897(6) 0.4933(2) 0.43150(14) 0.0494(11) Uani 1 1 d . .
H45A H 0.9361 0.5306 0.4475 0.059 Uiso 1 1 calc R U
C46A C 0.8905(5) 0.4364(2) 0.40916(13) 0.0431(10) Uani 1 1 d . .
C47A C 1.2390(7) 0.3241(2) 0.36047(16) 0.0571(12) Uani 1 1 d . .
H47D H 1.2257 0.2755 0.3749 0.086 Uiso 1 1 calc R U
H47E H 1.3612 0.3365 0.3627 0.086 Uiso 1 1 calc R U
H47F H 1.1893 0.3217 0.3284 0.086 Uiso 1 1 calc R U
C48A C 1.2712(8) 0.5587(3) 0.45492(17) 0.0686(15) Uani 1 1 d . .
H48D H 1.3029 0.5944 0.4324 0.103 Uiso 1 1 calc R U
H48E H 1.3753 0.5375 0.4721 0.103 Uiso 1 1 calc R U
H48F H 1.2043 0.5844 0.4758 0.103 Uiso 1 1 calc R U
C49A C 0.7012(6) 0.4332(3) 0.41138(16) 0.0589(12) Uani 1 1 d . .
H49D H 0.6771 0.3931 0.4321 0.088 Uiso 1 1 calc R U
H49E H 0.6399 0.4232 0.3810 0.088 Uiso 1 1 calc R U
H49F H 0.6630 0.4812 0.4225 0.088 Uiso 1 1 calc R U

loop_
_atom_site_aniso_label
_atom_site_aniso_U_11
_atom_site_aniso_U_22
_atom_site_aniso_U_33
_atom_site_aniso_U_23
_atom_site_aniso_U_13
_atom_site_aniso_U_12
B1 0.034(2) 0.034(2) 0.039(2) 0.0003(17) 0.0028(18) -0.002(2)
C1 0.040(2) 0.0289(18) 0.0378(18) 0.0056(15) 0.0034(17) -0.0014(18)
C2 0.048(3) 0.0304(19) 0.043(2) 0.0054(16) 0.0039(18) 0.0047(19)
C11 0.036(2) 0.0304(18) 0.0377(18) 0.0025(14) 0.0007(17) 0.0010(17)
C12 0.039(2) 0.038(2) 0.0336(18) 0.0018(15) 0.0061(16) 0.0022(18)
C13 0.049(3) 0.037(2) 0.0386(19) 0.0022(16) 0.0042(18) 0.0059(19)
C14 0.046(3) 0.048(2) 0.0366(19) 0.0015(17) 0.0005(17) 0.007(2)
C15 0.055(3) 0.047(2) 0.045(2) 0.0074(18) -0.004(2) 0.013(2)
C16 0.050(3) 0.042(2) 0.043(2) -0.0022(17) 0.0009(19) 0.012(2)
C21 0.032(2) 0.0296(18) 0.0364(19) 0.0035(15) 0.0013(16) -0.0043(16)
C22 0.037(2) 0.0289(18) 0.0400(19) 0.0029(15) 0.0031(16) -0.0026(18)
C23 0.045(3) 0.0313(19) 0.044(2) 0.0013(16) -0.0013(18) 0.0034(18)
C24 0.047(3) 0.038(2) 0.041(2) 0.0051(17) -0.0082(18) 0.0092(19)
C25 0.041(2) 0.039(2) 0.0366(18) 0.0019(16) -0.0047(17) -0.0003(18)
C26 0.040(2) 0.0295(18) 0.0359(19) 0.0003(15) 0.0017(16) -0.0032(17)
C31 0.044(2) 0.0315(19) 0.0404(19) -0.0014(15) 0.0062(18) -0.0030(18)
C32 0.061(3) 0.035(2) 0.046(2) -0.0028(17) 0.006(2) 0.003(2)
C33 0.071(3) 0.035(2) 0.048(2) -0.0109(18) 0.008(2) 0.002(2)
C34 0.065(3) 0.046(2) 0.039(2) -0.0118(18) -0.001(2) -0.001(2)
C35 0.056(3) 0.039(2) 0.042(2) -0.0019(17) 0.0029(19) 0.003(2)
C36 0.042(2) 0.0325(19) 0.042(2) -0.0013(16) 0.0044(18) -0.0068(18)
C41 0.043(2) 0.0340(19) 0.0321(18) 0.0015(15) -0.0076(17) 0.0061(18)
C42 0.050(3) 0.037(2) 0.0337(18) 0.0014(16) -0.0020(17) 0.0150(19)
C43 0.046(2) 0.049(2) 0.038(2) 0.0035(17) -0.0007(18) 0.020(2)
C44 0.056(3) 0.044(2) 0.037(2) -0.0020(17) -0.0071(19) 0.018(2)
C45 0.060(3) 0.035(2) 0.039(2) 0.0002(16) -0.0096(19) 0.011(2)
C46 0.043(2) 0.037(2) 0.0349(19) 0.0050(16) -0.0013(17) 0.0072(18)
C47 0.046(3) 0.049(2) 0.052(2) 0.0043(19) 0.001(2) 0.005(2)
C48 0.087(4) 0.059(3) 0.059(3) -0.018(2) 0.000(3) 0.025(3)
C49 0.054(3) 0.042(2) 0.048(2) 0.0012(18) -0.007(2) 0.000(2)
B1A 0.029(2) 0.038(2) 0.053(3) 0.004(2) 0.004(2) -0.001(2)
C1A 0.036(2) 0.0302(19) 0.042(2) 0.0022(16) -0.0003(17) 0.0001(17)
C2A 0.047(3) 0.035(2) 0.041(2) 0.0039(16) 0.0050(17) 0.0010(19)
C11A 0.045(2) 0.033(2) 0.041(2) 0.0066(16) 0.0017(18) 0.0013(18)
C12A 0.038(2) 0.042(2) 0.0407(19) 0.0018(16) 0.0024(17) -0.0034(19)
C13A 0.066(3) 0.049(2) 0.040(2) 0.0014(18) -0.004(2) -0.013(2)
C14A 0.069(3) 0.054(3) 0.042(2) 0.009(2) -0.008(2) -0.010(2)
C15A 0.068(3) 0.049(3) 0.045(2) 0.0140(19) -0.001(2) -0.015(2)
C16A 0.058(3) 0.046(2) 0.041(2) 0.0024(18) -0.0044(19) -0.012(2)
C21A 0.036(2) 0.0350(19) 0.041(2) 0.0038(16) 0.0031(17) 0.0031(18)
C22A 0.034(2) 0.0349(19) 0.046(2) 0.0060(16) 0.0030(17) -0.0019(18)
C23A 0.042(2) 0.041(2) 0.050(2) 0.0064(18) 0.0029(18) -0.0034(19)
C24A 0.047(3) 0.046(2) 0.051(2) 0.0129(19) 0.007(2) -0.005(2)
C25A 0.042(2) 0.051(2) 0.040(2) 0.0079(18) -0.0008(18) 0.005(2)
C26A 0.030(2) 0.039(2) 0.045(2) 0.0040(17) -0.0008(17) 0.0032(17)
C31A 0.039(2) 0.038(2) 0.043(2) -0.0018(17) -0.0017(18) 0.0050(18)
C32A 0.054(3) 0.043(2) 0.051(2) -0.0047(18) -0.007(2) 0.003(2)
C33A 0.070(3) 0.050(3) 0.053(3) -0.012(2) -0.010(2) 0.007(2)
C34A 0.058(3) 0.059(3) 0.045(2) -0.004(2) -0.010(2) 0.004(3)
C35A 0.056(3) 0.053(3) 0.044(2) 0.0040(19) -0.002(2) 0.007(2)
C36A 0.033(2) 0.043(2) 0.041(2) -0.0013(17) -0.0004(17) 0.0068(18)
C41A 0.041(2) 0.037(2) 0.0397(19) 0.0044(16) 0.0008(17) 0.0008(19)
C42A 0.042(2) 0.035(2) 0.043(2) 0.0045(16) 0.0034(17) 0.0012(19)
C43A 0.038(2) 0.042(2) 0.060(2) 0.0034(19) -0.002(2) -0.004(2)
C44A 0.046(3) 0.038(2) 0.051(2) 0.0017(18) -0.0098(19) -0.003(2)
C45A 0.056(3) 0.042(2) 0.048(2) -0.0045(18) 0.000(2) 0.001(2)
C46A 0.041(2) 0.040(2) 0.046(2) 0.0044(17) 0.0001(18) -0.002(2)
C47A 0.054(3) 0.045(2) 0.070(3) -0.004(2) 0.000(2) 0.000(2)
C48A 0.083(4) 0.049(3) 0.069(3) -0.005(2) -0.010(3) -0.012(3)
C49A 0.056(3) 0.055(3) 0.063(3) -0.004(2) -0.001(2) -0.003(2)

loop_
_atom_type_symbol
_atom_type_description
_atom_type_scat_dispersion_real
_atom_type_scat_dispersion_imag
_atom_type_scat_source
C C 0.0033 0.0016 'International Tables Vol C Tables 4.2.6.8 and 6.1.1.4'
H H 0.0000 0.0000 'International Tables Vol C Tables 4.2.6.8 and 6.1.1.4'
B B 0.0013 0.0007 'International Tables Vol C Tables 4.2.6.8 and 6.1.1.4'

loop_
_geom_angle_atom_site_label_1
_geom_angle_atom_site_label_2
_geom_angle_atom_site_label_3
_geom_angle
C12 B1 C22 116.6(3)
C12 B1 C41 120.9(3)
C22 B1 C41 122.6(3)
C2 C1 C21 118.2(3)
C2 C1 C11 120.6(3)
C21 C1 C11 121.2(3)
C1 C2 C31 124.3(3)
C1 C2 H2 117.9
C31 C2 H2 117.9
C16 C11 C12 118.6(3)
C16 C11 C1 120.7(3)
C12 C11 C1 120.7(3)
C13 C12 C11 118.6(3)
C13 C12 B1 121.3(3)
C11 C12 B1 120.1(3)
C14 C13 C12 122.0(4)
C14 C13 H13 119.0
C12 C13 H13 119.0
C13 C14 C15 118.5(4)
C13 C14 H14 120.8
C15 C14 H14 120.8
C16 C15 C14 121.5(4)
C16 C15 H15 119.3
C14 C15 H15 119.3
C15 C16 C11 120.9(4)
C15 C16 H16 119.6
C11 C16 H16 119.6
C26 C21 C22 119.9(3)
C26 C21 C1 119.2(3)
C22 C21 C1 120.9(3)
C23 C22 C21 118.7(3)
C23 C22 B1 120.9(4)
C21 C22 B1 120.5(3)
C22 C23 C24 121.4(4)
C22 C23 H23 119.3
C24 C23 H23 119.3
C25 C24 C23 119.9(3)
C25 C24 H24 120.1
C23 C24 H24 120.1
C24 C25 C26 122.6(3)
C24 C25 H25 118.7
C26 C25 H25 118.7
C25 C26 C21 117.6(3)
C25 C26 C36 121.5(3)
C21 C26 C36 120.9(3)
C36 C31 C2 118.9(3)
C36 C31 C32 120.1(3)
C2 C31 C32 121.0(3)
C33 C32 C31 120.5(4)
C33 C32 H32 119.7
C31 C32 H32 119.7
C32 C33 C34 119.4(4)
C32 C33 H33 120.3
C34 C33 H33 120.3
C35 C34 C33 121.0(4)
C35 C34 H34 119.5
C33 C34 H34 119.5
C34 C35 C36 121.3(4)
C34 C35 H35 119.4
C36 C35 H35 119.4
C31 C36 C35 117.7(4)
C31 C36 C26 118.3(3)
C35 C36 C26 124.1(3)
C42 C41 C46 117.5(4)
C42 C41 B1 121.8(4)
C46 C41 B1 120.7(4)
C41 C42 C43 120.9(4)
C41 C42 C47 120.4(4)
C43 C42 C47 118.7(4)
C44 C43 C42 120.9(4)
C44 C43 H43 119.5
C42 C43 H43 119.5
C45 C44 C43 118.0(4)
C45 C44 C48 122.2(4)
C43 C44 C48 119.8(5)
C44 C45 C46 122.4(4)
C44 C45 H45 118.8
C46 C45 H45 118.8
C45 C46 C41 120.2(4)
C45 C46 C49 120.2(4)
C41 C46 C49 119.6(4)
C42 C47 H47A 109.5
C42 C47 H47B 109.5
H47A C47 H47B 109.5
C42 C47 H47C 109.5
H47A C47 H47C 109.5
H47B C47 H47C 109.5
C44 C48 H48A 109.5
C44 C48 H48B 109.5
H48A C48 H48B 109.5
C44 C48 H48C 109.5
H48A C48 H48C 109.5
H48B C48 H48C 109.5
C46 C49 H49A 109.5
C46 C49 H49B 109.5
H49A C49 H49B 109.5
C46 C49 H49C 109.5
H49A C49 H49C 109.5
H49B C49 H49C 109.5
C12A B1A C22A 117.2(4)
C12A B1A C41A 120.4(4)
C22A B1A C41A 122.4(4)
C2A C1A C21A 118.0(3)
C2A C1A C11A 120.9(3)
C21A C1A C11A 121.1(3)
C1A C2A C31A 124.4(4)
C1A C2A H2A 117.8
C31A C2A H2A 117.8
C16A C11A C12A 118.4(3)
C16A C11A C1A 121.3(3)
C12A C11A C1A 120.3(3)
C11A C12A C13A 117.7(4)
C11A C12A B1A 120.4(3)
C13A C12A B1A 121.8(4)
C14A C13A C12A 122.4(4)
C14A C13A H13A 118.8
C12A C13A H13A 118.8
C15A C14A C13A 119.2(4)
C15A C14A H14A 120.4
C13A C14A H14A 120.4
C16A C15A C14A 120.6(4)
C16A C15A H15A 119.7
C14A C15A H15A 119.7
C15A C16A C11A 121.8(4)
C15A C16A H16A 119.1
C11A C16A H16A 119.1
C26A C21A C22A 118.7(3)
C26A C21A C1A 119.9(3)
C22A C21A C1A 121.4(3)
C23A C22A C21A 119.3(3)
C23A C22A B1A 121.3(4)
C21A C22A B1A 119.4(3)
C24A C23A C22A 121.8(4)
C24A C23A H23A 119.1
C22A C23A H23A 119.1
C25A C24A C23A 119.7(4)
C25A C24A H24A 120.2
C23A C24A H24A 120.2
C24A C25A C26A 121.9(3)
C24A C25A H25A 119.0
C26A C25A H25A 119.0
C25A C26A C21A 118.6(3)
C25A C26A C36A 121.4(3)
C21A C26A C36A 120.1(4)
C32A C31A C36A 120.3(3)
C32A C31A C2A 120.4(4)
C36A C31A C2A 119.2(3)
C33A C32A C31A 120.3(4)
C33A C32A H32A 119.8
C31A C32A H32A 119.8
C32A C33A C34A 119.5(4)
C32A C33A H33A 120.3
C34A C33A H33A 120.3
C35A C34A C33A 121.5(4)
C35A C34A H34A 119.2
C33A C34A H34A 119.2
C34A C35A C36A 120.1(4)
C34A C35A H35A 119.9
C36A C35A H35A 119.9
C31A C36A C35A 118.2(4)
C31A C36A C26A 118.5(3)
C35A C36A C26A 123.4(4)
C42A C41A C46A 119.2(4)
C42A C41A B1A 121.4(4)
C46A C41A B1A 119.4(4)
C41A C42A C43A 119.4(4)
C41A C42A C47A 120.9(4)
C43A C42A C47A 119.6(4)
C42A C43A C44A 121.8(4)
C42A C43A H43A 119.1
C44A C43A H43A 119.1
C45A C44A C43A 119.1(4)
C45A C44A C48A 120.6(4)
C43A C44A C48A 120.3(4)
C44A C45A C46A 121.0(4)
C44A C45A H45A 119.5
C46A C45A H45A 119.5
C45A C46A C41A 119.4(4)
C45A C46A C49A 120.1(4)
C41A C46A C49A 120.5(4)
C42A C47A H47D 109.5
C42A C47A H47E 109.5
H47D C47A H47E 109.5
C42A C47A H47F 109.5
H47D C47A H47F 109.5
H47E C47A H47F 109.5
C44A C48A H48D 109.5
C44A C48A H48E 109.5
H48D C48A H48E 109.5
C44A C48A H48F 109.5
H48D C48A H48F 109.5
H48E C48A H48F 109.5
C46A C49A H49D 109.5
C46A C49A H49E 109.5
H49D C49A H49E 109.5
C46A C49A H49F 109.5
H49D C49A H49F 109.5
H49E C49A H49F 109.5

loop_
_geom_bond_atom_site_label_1
_geom_bond_atom_site_label_2
_geom_bond_distance
B1 C12 1.536(6)
B1 C22 1.534(5)
B1 C41 1.585(6)
C1 C2 1.371(5)
C1 C21 1.433(5)
C1 C11 1.482(5)
C2 C31 1.423(5)
C2 H2 0.9500
C11 C16 1.395(5)
C11 C12 1.425(5)
C12 C13 1.404(5)
C13 C14 1.381(5)
C13 H13 0.9500
C14 C15 1.387(6)
C14 H14 0.9500
C15 C16 1.379(5)
C15 H15 0.9500
C16 H16 0.9500
C21 C26 1.430(5)
C21 C22 1.437(5)
C22 C23 1.390(5)
C23 C24 1.391(5)
C23 H23 0.9500
C24 C25 1.366(6)
C24 H24 0.9500
C25 C26 1.405(5)
C25 H25 0.9500
C26 C36 1.452(5)
C31 C36 1.402(5)
C31 C32 1.411(5)
C32 C33 1.374(6)
C32 H32 0.9500
C33 C34 1.388(6)
C33 H33 0.9500
C34 C35 1.366(6)
C34 H34 0.9500
C35 C36 1.411(5)
C35 H35 0.9500
C41 C42 1.413(6)
C41 C46 1.411(5)
C42 C43 1.405(5)
C42 C47 1.498(6)
C43 C44 1.395(6)
C43 H43 0.9500
C44 C45 1.385(7)
C44 C48 1.522(6)
C45 C46 1.395(6)
C45 H45 0.9500
C46 C49 1.510(6)
C47 H47A 0.9800
C47 H47B 0.9800
C47 H47C 0.9800
C48 H48A 0.9800
C48 H48B 0.9800
C48 H48C 0.9800
C49 H49A 0.9800
C49 H49B 0.9800
C49 H49C 0.9800
B1A C12A 1.541(6)
B1A C22A 1.542(6)
B1A C41A 1.577(6)
C1A C2A 1.341(5)
C1A C21A 1.453(5)
C1A C11A 1.487(5)
C2A C31A 1.432(5)
C2A H2A 0.9500
C11A C16A 1.402(6)
C11A C12A 1.413(5)
C12A C13A 1.416(5)
C13A C14A 1.371(6)
C13A H13A 0.9500
C14A C15A 1.372(6)
C14A H14A 0.9500
C15A C16A 1.374(5)
C15A H15A 0.9500
C16A H16A 0.9500
C21A C26A 1.432(5)
C21A C22A 1.428(5)
C22A C23A 1.395(5)
C23A C24A 1.382(6)
C23A H23A 0.9500
C24A C25A 1.367(6)
C24A H24A 0.9500
C25A C26A 1.415(6)
C25A H25A 0.9500
C26A C36A 1.445(5)
C31A C32A 1.405(6)
C31A C36A 1.409(6)
C32A C33A 1.375(6)
C32A H32A 0.9500
C33A C34A 1.392(7)
C33A H33A 0.9500
C34A C35A 1.372(6)
C34A H34A 0.9500
C35A C36A 1.415(5)
C35A H35A 0.9500
C41A C42A 1.394(6)
C41A C46A 1.431(6)
C42A C43A 1.385(5)
C42A C47A 1.512(6)
C43A C44A 1.394(6)
C43A H43A 0.9500
C44A C45A 1.378(6)
C44A C48A 1.517(6)
C45A C46A 1.393(6)
C45A H45A 0.9500
C46A C49A 1.501(6)
C47A H47D 0.9800
C47A H47E 0.9800
C47A H47F 0.9800
C48A H48D 0.9800
C48A H48E 0.9800
C48A H48F 0.9800
C49A H49D 0.9800
C49A H49E 0.9800
C49A H49F 0.9800

loop_
_geom_torsion_atom_site_label_1
_geom_torsion_atom_site_label_2
_geom_torsion_atom_site_label_3
_geom_torsion_atom_site_label_4
_geom_torsion
C21 C1 C2 C31 -3.2(6)
C11 C1 C2 C31 176.9(4)
C2 C1 C11 C16 -4.0(6)
C21 C1 C11 C16 176.2(4)
C2 C1 C11 C12 176.8(4)
C21 C1 C11 C12 -3.0(6)
C16 C11 C12 C13 1.0(6)
C1 C11 C12 C13 -179.8(4)
C16 C11 C12 B1 -178.8(4)
C1 C11 C12 B1 0.5(6)
C22 B1 C12 C13 -178.2(4)
C41 B1 C12 C13 1.3(6)
C22 B1 C12 C11 1.5(6)
C41 B1 C12 C11 -178.9(4)
C11 C12 C13 C14 0.4(6)
B1 C12 C13 C14 -179.9(4)
C12 C13 C14 C15 -1.3(7)
C13 C14 C15 C16 0.9(7)
C14 C15 C16 C11 0.5(7)
C12 C11 C16 C15 -1.4(7)
C1 C11 C16 C15 179.4(4)
C2 C1 C21 C26 3.7(6)
C11 C1 C21 C26 -176.5(4)
C2 C1 C21 C22 -176.5(4)
C11 C1 C21 C22 3.4(6)
C26 C21 C22 C23 -0.5(6)
C1 C21 C22 C23 179.6(4)
C26 C21 C22 B1 178.7(4)
C1 C21 C22 B1 -1.2(6)
C12 B1 C22 C23 178.0(4)
C41 B1 C22 C23 -1.5(6)
C12 B1 C22 C21 -1.2(6)
C41 B1 C22 C21 179.3(4)
C21 C22 C23 C24 0.7(6)
B1 C22 C23 C24 -178.5(4)
C22 C23 C24 C25 -0.7(7)
C23 C24 C25 C26 0.6(7)
C24 C25 C26 C21 -0.4(6)
C24 C25 C26 C36 179.6(4)
C22 C21 C26 C25 0.4(6)
C1 C21 C26 C25 -179.7(4)
C22 C21 C26 C36 -179.6(4)
C1 C21 C26 C36 0.3(6)
C1 C2 C31 C36 -1.3(7)
C1 C2 C31 C32 -178.8(4)
C36 C31 C32 C33 -1.4(7)
C2 C31 C32 C33 176.1(4)
C31 C32 C33 C34 -0.7(7)
C32 C33 C34 C35 2.2(8)
C33 C34 C35 C36 -1.5(7)
C2 C31 C36 C35 -175.5(4)
C32 C31 C36 C35 2.0(6)
C2 C31 C36 C26 5.2(6)
C32 C31 C36 C26 -177.3(4)
C34 C35 C36 C31 -0.6(7)
C34 C35 C36 C26 178.6(4)
C25 C26 C36 C31 175.3(4)
C21 C26 C36 C31 -4.7(6)
C25 C26 C36 C35 -4.0(7)
C21 C26 C36 C35 176.1(4)
C12 B1 C41 C42 104.9(4)
C22 B1 C41 C42 -75.6(5)
C12 B1 C41 C46 -74.7(5)
C22 B1 C41 C46 104.8(4)
C46 C41 C42 C43 2.5(5)
B1 C41 C42 C43 -177.1(3)
C46 C41 C42 C47 179.8(3)
B1 C41 C42 C47 0.2(5)
C41 C42 C43 C44 -1.8(5)
C47 C42 C43 C44 -179.2(3)
C42 C43 C44 C45 -0.1(5)
C42 C43 C44 C48 178.9(4)
C43 C44 C45 C46 1.2(5)
C48 C44 C45 C46 -177.7(4)
C44 C45 C46 C41 -0.5(5)
C44 C45 C46 C49 177.3(3)
C42 C41 C46 C45 -1.3(5)
B1 C41 C46 C45 178.3(3)
C42 C41 C46 C49 -179.2(3)
B1 C41 C46 C49 0.5(5)
C21A C1A C2A C31A -1.2(6)
C11A C1A C2A C31A -179.3(4)
C2A C1A C11A C16A -5.5(6)
C21A C1A C11A C16A 176.4(4)
C2A C1A C11A C12A 174.5(4)
C21A C1A C11A C12A -3.5(6)
C16A C11A C12A C13A 2.6(6)
C1A C11A C12A C13A -177.4(4)
C16A C11A C12A B1A -175.9(4)
C1A C11A C12A B1A 4.1(6)
C22A B1A C12A C11A -1.6(6)
C41A B1A C12A C11A 177.7(4)
C22A B1A C12A C13A 180.0(4)
C41A B1A C12A C13A -0.6(6)
C11A C12A C13A C14A -1.4(7)
B1A C12A C13A C14A 177.1(5)
C12A C13A C14A C15A -0.9(8)
C13A C14A C15A C16A 2.0(8)
C14A C15A C16A C11A -0.7(8)
C12A C11A C16A C15A -1.6(7)
C1A C11A C16A C15A 178.4(5)
C2A C1A C21A C26A 1.1(6)
C11A C1A C21A C26A 179.2(4)
C2A C1A C21A C22A -177.9(4)
C11A C1A C21A C22A 0.2(6)
C26A C21A C22A C23A 1.8(6)
C1A C21A C22A C23A -179.2(4)
C26A C21A C22A B1A -176.7(4)
C1A C21A C22A B1A 2.3(6)
C12A B1A C22A C23A 179.9(4)
C41A B1A C22A C23A 0.6(6)
C12A B1A C22A C21A -1.6(6)
C41A B1A C22A C21A 179.0(4)
C21A C22A C23A C24A -1.3(6)
B1A C22A C23A C24A 177.1(4)
C22A C23A C24A C25A -0.2(7)
C23A C24A C25A C26A 1.2(7)
C24A C25A C26A C21A -0.7(6)
C24A C25A C26A C36A -179.6(4)
C22A C21A C26A C25A -0.8(6)
C1A C21A C26A C25A -179.8(4)
C22A C21A C26A C36A 178.1(4)
C1A C21A C26A C36A -0.8(6)
C1A C2A C31A C32A -179.7(4)
C1A C2A C31A C36A 1.1(7)
C36A C31A C32A C33A -0.8(7)
C2A C31A C32A C33A 180.0(4)
C31A C32A C33A C34A 0.4(7)
C32A C33A C34A C35A 0.0(8)
C33A C34A C35A C36A 0.1(7)
C32A C31A C36A C35A 0.9(6)
C2A C31A C36A C35A -180.0(4)
C32A C31A C36A C26A -180.0(4)
C2A C31A C36A C26A -0.8(6)
C34A C35A C36A C31A -0.5(6)
C34A C35A C36A C26A -179.6(4)
C25A C26A C36A C31A 179.6(4)
C21A C26A C36A C31A 0.7(6)
C25A C26A C36A C35A -1.3(6)
C21A C26A C36A C35A 179.8(4)
C12A B1A C41A C42A 96.5(5)
C22A B1A C41A C42A -84.1(5)
C12A B1A C41A C46A -80.2(5)
C22A B1A C41A C46A 99.1(5)
C46A C41A C42A C43A -2.4(6)
B1A C41A C42A C43A -179.2(3)
C46A C41A C42A C47A 176.6(4)
B1A C41A C42A C47A -0.1(6)
C41A C42A C43A C44A 0.8(6)
C47A C42A C43A C44A -178.2(4)
C42A C43A C44A C45A 0.4(6)
C42A C43A C44A C48A -179.2(4)
C43A C44A C45A C46A 0.0(6)
C48A C44A C45A C46A 179.6(4)
C44A C45A C46A C41A -1.6(6)
C44A C45A C46A C49A 178.5(4)
C42A C41A C46A C45A 2.8(6)
B1A C41A C46A C45A 179.6(4)
C42A C41A C46A C49A -177.2(4)
B1A C41A C46A C49A -0.4(6)
